data_9003818
loop_
_publ_author_name
'Bosi, F.'
'Agrosi, G.'
'Lucchesi, S.'
'Melchiorre, G.'
'Scandale, E.'

_publ_section_title
;
 Mn-tourmaline from island of Elba (Italy): Crystal chemistry.
 Sample: Tsl2y
;
_journal_name_full 'American Mineralogist'
_journal_page_first 1661
_journal_page_last 1668
_journal_paper_doi 10.2138/am.2005.1852
_journal_volume 90
_journal_year 2005
_chemical_compound_source 'Elba, Italy'
_chemical_formula_sum
;Al7.23 B3.006 Ca0.021 F0.648 H3.352 K0.008 Li0.849 Mn0.897 Na0.786 O30.352
 Si5.976 Ti0.033 Zn0.009
;
_chemical_name_mineral Elbaite
_space_group_IT_number 160
_symmetry_space_group_name_Hall 'R 3 -2"'
_symmetry_space_group_name_H-M 'R 3 m :H'
_cell_angle_alpha 90
_cell_angle_beta 90
_cell_angle_gamma 120
_cell_formula_units_Z 3
_cell_length_a 15.9055
_cell_length_b 15.9055
_cell_length_c 7.1270
_cell_volume 1561.464
_database_code_amcsd 0003942
_exptl_crystal_density_diffrn 3.105
_cod_original_sg_symbol_H-M 'R 3 m'
_cod_original_formula_sum
;Na.786 Ca.021 K.008 Al7.23 Li.849 Mn.897 Ti.033 Zn.009 B3.006 Si5.976 F.648
 O30.352 H3.352
;
_cod_database_code 9003818

loop_
_space_group_symop_operation_xyz
x,y,z
2/3+x,1/3+y,1/3+z
1/3+x,2/3+y,2/3+z
x,x-y,z
2/3+x,1/3+x-y,1/3+z
1/3+x,2/3+x-y,2/3+z
-y,-x,z
2/3-y,1/3-x,1/3+z
1/3-y,2/3-x,2/3+z
-x+y,y,z
2/3-x+y,1/3+y,1/3+z
1/3-x+y,2/3+y,2/3+z
-y,x-y,z
2/3-y,1/3+x-y,1/3+z
1/3-y,2/3+x-y,2/3+z
-x+y,-x,z
2/3-x+y,1/3-x,1/3+z
1/3-x+y,2/3-x,2/3+z

loop_
_atom_site_label
_atom_site_fract_x
_atom_site_fract_y
_atom_site_fract_z
_atom_site_occupancy
_atom_site_U_iso_or_equiv
_atom_site_type_symbol
_atom_site_attached_hydrogens
NaX 0.00000 0.00000 0.23267 0.78600 0.02250 Na 0
CaX 0.00000 0.00000 0.23267 0.02100 0.02250 Ca 0
KX 0.00000 0.00000 0.23267 0.00800 0.02250 K 0
AlY 0.12318 0.06159 0.62744 0.42200 0.00830 Al 0
LiY 0.12318 0.06159 0.62744 0.28300 0.00830 Li 0
MnY 0.12318 0.06159 0.62744 0.28100 0.00830 Mn 0
TiY 0.12318 0.06159 0.62744 0.01100 0.00830 Ti 0
ZnY 0.12318 0.06159 0.62744 0.00300 0.00830 Zn 0
AlZ 0.29758 0.26086 0.61151 0.99100 0.00510 Al 0
MnZ 0.29758 0.26086 0.61151 0.00900 0.00510 Mn 0
B 0.10969 0.21938 0.45457 1.00000 0.00500 B 0
SiT 0.19192 0.18996 0.00000 0.99600 0.00401 Si 0
AlT 0.19192 0.18996 0.00000 0.00300 0.00401 Al 0
BT 0.19192 0.18996 0.00000 0.00100 0.00401 B 0
F1W 0.00000 0.00000 0.78262 0.64800 0.06000 F 0
O-H1W 0.00000 0.00000 0.78262 0.35200 0.06000 O 1
O2 0.06091 0.12182 0.48293 1.00000 0.01920 O 0
O3V 0.26857 0.13429 0.50990 1.00000 0.01030 O 0
O4 0.09335 0.18670 0.07149 1.00000 0.00750 O 0
O5 0.18670 0.09335 0.09304 1.00000 0.00790 O 0
O6 0.19695 0.18684 0.77565 1.00000 0.00680 O 0
O7 0.28554 0.28578 0.08043 1.00000 0.00560 O 0
O8 0.20989 0.27071 0.44137 1.00000 0.00720 O 0
H3 0.26640 0.13320 0.38180 1.00000 0.09000 H 0

loop_
_cod_changelog_entry_id
_cod_changelog_entry_author
_cod_changelog_entry_date
_cod_changelog_entry_text
1
;cod-tools version 3.8.0
Id: cif_guess_AMCSD_atom_types 9581 2023-05-17 12:35:41Z saulius
;
2023-05-23T09:14:41+03:00
;Derived atom types and hydrogen counts
from atom names that follow the AMCSD naming convention
(Wat == water, O-H == hydroxyl).
;

loop_
_cod_related_entry_id
_cod_related_entry_database
_cod_related_entry_code
1 AMCSD 0003942
